data_4324164
loop_
_publ_author_name
'Stephen J. Geier'
'Thomas M. Gilbert'
'Douglas W. Stephan'

_publ_section_title
;
 Synthesis and Reactivity of the Phosphinoboranes R2PB(C6F5)2
;
_journal_name_full 'Inorganic Chemistry'
_journal_page_first 336
_journal_page_last 344
_journal_paper_doi 10.1021/ic102003x
_journal_volume 50
_journal_year 2011
_chemical_formula_sum 'C24 H12 B F10 P'
_chemical_formula_weight 532.12
_chemical_name_systematic
; 
 ? 
;
_space_group_IT_number 2
_symmetry_cell_setting triclinic
_symmetry_space_group_name_Hall '-P 1'
_symmetry_space_group_name_H-M 'P -1'
_atom_sites_solution_hydrogens geom
_atom_sites_solution_primary direct
_atom_sites_solution_secondary difmap
_audit_creation_method SHELXL-97
_cell_angle_alpha 106.381(3)
_cell_angle_beta 94.690(3)
_cell_angle_gamma 96.226(3)
_cell_formula_units_Z 2
_cell_length_a 8.9820(6)
_cell_length_b 10.3690(6)
_cell_length_c 12.4150(6)
_cell_measurement_reflns_used 4947
_cell_measurement_temperature 150
_cell_measurement_theta_max 27.55
_cell_measurement_theta_min 2.70
_cell_volume 1095.11(11)
_computing_structure_refinement 'SHELXL-97 (Sheldrick, 2008)'
_computing_structure_solution 'SHELXS-97 (Sheldrick, 2008)'
_diffrn_ambient_temperature 150
_diffrn_measured_fraction_theta_full 0.977
_diffrn_measured_fraction_theta_max 0.977
_diffrn_radiation_monochromator graphite
_diffrn_radiation_source 'fine-focus sealed tube'
_diffrn_radiation_type MoK\a
_diffrn_radiation_wavelength 0.71073
_diffrn_reflns_av_R_equivalents 0.0468
_diffrn_reflns_av_sigmaI/netI 0.0657
_diffrn_reflns_limit_h_max 11
_diffrn_reflns_limit_h_min -11
_diffrn_reflns_limit_k_max 12
_diffrn_reflns_limit_k_min -13
_diffrn_reflns_limit_l_max 15
_diffrn_reflns_limit_l_min -15
_diffrn_reflns_number 9937
_diffrn_reflns_theta_full 27.55
_diffrn_reflns_theta_max 27.55
_diffrn_reflns_theta_min 2.70
_exptl_absorpt_coefficient_mu 0.222
_exptl_absorpt_correction_T_max 0.972
_exptl_absorpt_correction_T_min 0.847
_exptl_absorpt_correction_type multi-scan
_exptl_absorpt_process_details
;
multi-scan from symmetry-related measurements 
 Sortav (Blessing 1995)
;
_exptl_crystal_colour colourless
_exptl_crystal_density_diffrn 1.614
_exptl_crystal_density_method 'not measured'
_exptl_crystal_description block
_exptl_crystal_F_000 532
_exptl_crystal_size_max 0.17
_exptl_crystal_size_mid 0.14
_exptl_crystal_size_min 0.14
_refine_diff_density_max 0.398
_refine_diff_density_min -0.573
_refine_diff_density_rms 0.076
_refine_ls_extinction_method none
_refine_ls_goodness_of_fit_ref 1.028
_refine_ls_hydrogen_treatment mixed
_refine_ls_matrix_type full
_refine_ls_number_parameters 333
_refine_ls_number_reflns 4947
_refine_ls_number_restraints 0
_refine_ls_restrained_S_all 1.028
_refine_ls_R_factor_all 0.0970
_refine_ls_R_factor_gt 0.0543
_refine_ls_shift/su_max 0.000
_refine_ls_shift/su_mean 0.000
_refine_ls_structure_factor_coef Fsqd
_refine_ls_weighting_details 'calc w=1/[\s^2^(Fo^2^)+(0.0709P)^2^+0.6725P] where P=(Fo^2^+2Fc^2^)/3'
_refine_ls_weighting_scheme calc
_refine_ls_wR_factor_gt 0.1280
_refine_ls_wR_factor_ref 0.1600
_reflns_number_gt 3199
_reflns_number_total 4947
_reflns_threshold_expression >2sigma(I)
_cod_data_source_file ic102003x_si_002_6.cif
_cod_data_source_block (Ph2PH)(BH(C6F5)2)
_cod_database_code 4324164

loop_
_symmetry_equiv_pos_as_xyz
'x, y, z'
'-x, -y, -z'

loop_
_atom_site_label
_atom_site_type_symbol
_atom_site_fract_x
_atom_site_fract_y
_atom_site_fract_z
_atom_site_U_iso_or_equiv
_atom_site_adp_type
_atom_site_occupancy
_atom_site_symmetry_multiplicity
_atom_site_calc_flag
_atom_site_refinement_flags
_atom_site_disorder_assembly
_atom_site_disorder_group
P1 P 0.04476(9) 0.15722(7) 0.22988(6) 0.0274(2) Uani 1 1 d . . .
B1 B -0.0525(4) 0.3226(3) 0.2620(2) 0.0254(6) Uani 1 1 d . . .
H1 H -0.053(3) 0.337(3) 0.355(2) 0.027(7) Uiso 1 1 d . . .
H2 H 0.064(3) 0.104(3) 0.124(3) 0.041(9) Uiso 1 1 d . . .
C1 C 0.0501(3) 0.4441(3) 0.2343(2) 0.0256(6) Uani 1 1 d . . .
C2 C 0.0994(3) 0.5684(3) 0.3140(2) 0.0296(6) Uani 1 1 d . . .
C3 C 0.1786(3) 0.6766(3) 0.2900(2) 0.0333(7) Uani 1 1 d . . .
C4 C 0.2146(3) 0.6618(3) 0.1819(2) 0.0311(6) Uani 1 1 d . . .
C5 C 0.1698(3) 0.5414(3) 0.0992(2) 0.0280(6) Uani 1 1 d . . .
C6 C 0.0875(3) 0.4369(3) 0.1270(2) 0.0245(6) Uani 1 1 d . . .
C7 C -0.2220(3) 0.2979(3) 0.1983(2) 0.0249(6) Uani 1 1 d . . .
C8 C -0.3176(3) 0.3900(3) 0.2450(2) 0.0287(6) Uani 1 1 d . . .
C9 C -0.4622(3) 0.3881(3) 0.1978(2) 0.0325(7) Uani 1 1 d . . .
C10 C -0.5187(3) 0.2889(3) 0.0989(2) 0.0318(6) Uani 1 1 d . . .
C11 C -0.4302(3) 0.1949(3) 0.0482(2) 0.0270(6) Uani 1 1 d . . .
C12 C -0.2853(3) 0.2010(3) 0.0984(2) 0.0265(6) Uani 1 1 d . . .
C13 C -0.0639(3) 0.0233(3) 0.2680(2) 0.0285(6) Uani 1 1 d . . .
C14 C -0.1014(4) -0.1039(3) 0.1908(3) 0.0441(8) Uani 1 1 d . . .
H14A H -0.0715 -0.1204 0.1187 0.053 Uiso 1 1 calc R . .
C15 C -0.1838(5) -0.2072(3) 0.2211(3) 0.0529(10) Uani 1 1 d . . .
H15A H -0.2086 -0.2930 0.1693 0.063 Uiso 1 1 calc R . .
C16 C -0.2287(4) -0.1826(3) 0.3275(3) 0.0455(8) Uani 1 1 d . . .
H16A H -0.2839 -0.2519 0.3474 0.055 Uiso 1 1 calc R . .
C17 C -0.1923(4) -0.0559(3) 0.4048(3) 0.0384(7) Uani 1 1 d . . .
H17A H -0.2230 -0.0396 0.4766 0.046 Uiso 1 1 calc R . .
C18 C -0.1096(3) 0.0475(3) 0.3752(2) 0.0338(7) Uani 1 1 d . . .
H18A H -0.0848 0.1331 0.4274 0.041 Uiso 1 1 calc R . .
C19 C 0.2326(3) 0.1841(3) 0.3033(2) 0.0282(6) Uani 1 1 d . . .
C20 C 0.3311(3) 0.0939(3) 0.2602(2) 0.0336(7) Uani 1 1 d . . .
H20A H 0.3004 0.0231 0.1943 0.040 Uiso 1 1 calc R . .
C21 C 0.4747(4) 0.1089(3) 0.3150(3) 0.0385(7) Uani 1 1 d . . .
H21A H 0.5404 0.0478 0.2863 0.046 Uiso 1 1 calc R . .
C22 C 0.5211(4) 0.2147(3) 0.4123(3) 0.0383(7) Uani 1 1 d . . .
H22A H 0.6181 0.2245 0.4489 0.046 Uiso 1 1 calc R . .
C23 C 0.4246(4) 0.3059(3) 0.4556(2) 0.0365(7) Uani 1 1 d . . .
H23A H 0.4566 0.3771 0.5210 0.044 Uiso 1 1 calc R . .
C24 C 0.2793(3) 0.2911(3) 0.4012(2) 0.0322(7) Uani 1 1 d . . .
H24A H 0.2138 0.3523 0.4300 0.039 Uiso 1 1 calc R . .
F2 F 0.0702(2) 0.58977(17) 0.42257(13) 0.0430(5) Uani 1 1 d . . .
F3 F 0.2208(2) 0.79594(17) 0.37018(14) 0.0482(5) Uani 1 1 d . . .
F4 F 0.2943(2) 0.76479(17) 0.15744(15) 0.0474(5) Uani 1 1 d . . .
F5 F 0.2077(2) 0.52460(17) -0.00600(13) 0.0369(4) Uani 1 1 d . . .
F6 F 0.04138(18) 0.32025(15) 0.04197(12) 0.0310(4) Uani 1 1 d . . .
F8 F -0.26783(19) 0.48953(16) 0.34193(13) 0.0378(4) Uani 1 1 d . . .
F9 F -0.5478(2) 0.48092(19) 0.24780(15) 0.0460(5) Uani 1 1 d . . .
F10 F -0.66043(19) 0.28334(19) 0.05186(15) 0.0454(5) Uani 1 1 d . . .
F11 F -0.48472(18) 0.10041(16) -0.04995(13) 0.0342(4) Uani 1 1 d . . .
F12 F -0.20344(18) 0.10579(16) 0.04382(13) 0.0339(4) Uani 1 1 d . . .

loop_
_atom_site_aniso_label
_atom_site_aniso_U_11
_atom_site_aniso_U_22
_atom_site_aniso_U_33
_atom_site_aniso_U_23
_atom_site_aniso_U_13
_atom_site_aniso_U_12
P1 0.0302(4) 0.0269(4) 0.0237(4) 0.0040(3) 0.0040(3) 0.0060(3)
B1 0.0282(17) 0.0250(16) 0.0224(15) 0.0040(12) 0.0035(13) 0.0090(13)
C1 0.0252(15) 0.0267(14) 0.0247(13) 0.0060(11) 0.0017(11) 0.0074(11)
C2 0.0359(17) 0.0325(15) 0.0196(13) 0.0055(11) 0.0037(12) 0.0063(13)
C3 0.0396(18) 0.0254(15) 0.0289(15) 0.0011(12) -0.0010(13) 0.0012(13)
C4 0.0336(17) 0.0272(15) 0.0337(15) 0.0118(12) 0.0040(13) 0.0023(12)
C5 0.0302(15) 0.0296(15) 0.0244(14) 0.0061(12) 0.0056(12) 0.0079(12)
C6 0.0240(14) 0.0221(13) 0.0236(13) -0.0001(11) -0.0003(11) 0.0072(11)
C7 0.0261(15) 0.0247(14) 0.0262(13) 0.0099(11) 0.0052(11) 0.0049(11)
C8 0.0338(16) 0.0237(14) 0.0268(14) 0.0040(11) 0.0057(12) 0.0036(12)
C9 0.0297(16) 0.0323(16) 0.0349(16) 0.0060(13) 0.0068(13) 0.0106(13)
C10 0.0233(15) 0.0362(16) 0.0361(15) 0.0108(13) 0.0016(12) 0.0058(12)
C11 0.0286(15) 0.0249(14) 0.0254(14) 0.0045(11) 0.0029(12) 0.0019(11)
C12 0.0284(15) 0.0250(14) 0.0290(14) 0.0079(11) 0.0108(12) 0.0101(11)
C13 0.0259(15) 0.0270(14) 0.0313(15) 0.0066(12) -0.0006(12) 0.0069(12)
C14 0.065(2) 0.0324(17) 0.0310(16) 0.0034(13) 0.0080(16) 0.0035(16)
C15 0.081(3) 0.0289(17) 0.0406(19) 0.0021(14) 0.0083(19) -0.0074(17)
C16 0.056(2) 0.0319(17) 0.0469(19) 0.0142(15) 0.0061(17) -0.0061(15)
C17 0.045(2) 0.0386(17) 0.0309(16) 0.0082(13) 0.0091(14) 0.0047(14)
C18 0.0384(18) 0.0262(15) 0.0320(15) 0.0008(12) 0.0024(13) 0.0054(13)
C19 0.0287(15) 0.0279(15) 0.0289(14) 0.0096(12) 0.0052(12) 0.0038(12)
C20 0.0338(17) 0.0312(16) 0.0321(15) 0.0031(12) 0.0016(13) 0.0070(13)
C21 0.0367(18) 0.0433(19) 0.0384(17) 0.0115(15) 0.0071(14) 0.0169(15)
C22 0.0277(16) 0.051(2) 0.0363(17) 0.0156(15) -0.0029(13) 0.0060(14)
C23 0.0402(18) 0.0365(17) 0.0295(15) 0.0059(13) 0.0016(14) 0.0042(14)
C24 0.0339(17) 0.0339(16) 0.0314(15) 0.0098(13) 0.0081(13) 0.0119(13)
F2 0.0626(13) 0.0386(10) 0.0241(8) 0.0046(7) 0.0094(8) -0.0007(9)
F3 0.0724(14) 0.0282(9) 0.0332(9) -0.0023(7) 0.0034(9) -0.0074(9)
F4 0.0638(13) 0.0323(10) 0.0445(10) 0.0126(8) 0.0118(9) -0.0073(9)
F5 0.0460(11) 0.0392(10) 0.0263(8) 0.0095(7) 0.0113(8) 0.0047(8)
F6 0.0330(9) 0.0284(9) 0.0265(8) 0.0004(7) 0.0033(7) 0.0036(7)
F8 0.0379(10) 0.0323(9) 0.0356(9) -0.0031(7) 0.0005(8) 0.0102(8)
F9 0.0377(11) 0.0478(11) 0.0460(10) -0.0023(9) 0.0036(9) 0.0214(9)
F10 0.0286(10) 0.0537(12) 0.0468(10) 0.0032(9) -0.0039(8) 0.0130(8)
F11 0.0342(10) 0.0335(9) 0.0298(8) 0.0032(7) 0.0003(7) 0.0013(7)
F12 0.0337(10) 0.0305(9) 0.0338(9) 0.0008(7) 0.0049(7) 0.0104(7)

loop_
_atom_type_symbol
_atom_type_description
_atom_type_scat_dispersion_real
_atom_type_scat_dispersion_imag
_atom_type_scat_source
C C 0.0033 0.0016 'International Tables Vol C Tables 4.2.6.8 and 6.1.1.4'
H H 0.0000 0.0000 'International Tables Vol C Tables 4.2.6.8 and 6.1.1.4'
B B 0.0013 0.0007 'International Tables Vol C Tables 4.2.6.8 and 6.1.1.4'
F F 0.0171 0.0103 'International Tables Vol C Tables 4.2.6.8 and 6.1.1.4'
P P 0.1023 0.0942 'International Tables Vol C Tables 4.2.6.8 and 6.1.1.4'

loop_
_geom_angle_atom_site_label_1
_geom_angle_atom_site_label_2
_geom_angle_atom_site_label_3
_geom_angle
_geom_angle_site_symmetry_1
_geom_angle_site_symmetry_3
_geom_angle_publ_flag
C19 P1 C13 107.72(12) . . ?
C19 P1 B1 112.96(13) . . ?
C13 P1 B1 111.46(13) . . ?
C19 P1 H2 103.5(14) . . ?
C13 P1 H2 105.1(13) . . ?
B1 P1 H2 115.5(13) . . ?
C1 B1 C7 111.3(2) . . ?
C1 B1 P1 111.06(19) . . ?
C7 B1 P1 112.98(19) . . ?
C1 B1 H1 113.4(14) . . ?
C7 B1 H1 111.2(14) . . ?
P1 B1 H1 96.1(14) . . ?
C2 C1 C6 114.1(2) . . ?
C2 C1 B1 122.9(2) . . ?
C6 C1 B1 122.9(2) . . ?
F2 C2 C3 115.9(2) . . ?
F2 C2 C1 120.4(2) . . ?
C3 C2 C1 123.7(2) . . ?
F3 C3 C4 119.6(3) . . ?
F3 C3 C2 121.2(2) . . ?
C4 C3 C2 119.3(3) . . ?
F4 C4 C3 120.2(3) . . ?
F4 C4 C5 119.9(2) . . ?
C3 C4 C5 120.0(3) . . ?
F5 C5 C4 120.5(2) . . ?
F5 C5 C6 121.0(2) . . ?
C4 C5 C6 118.5(2) . . ?
F6 C6 C5 116.8(2) . . ?
F6 C6 C1 118.8(2) . . ?
C5 C6 C1 124.4(2) . . ?
C12 C7 C8 114.0(2) . . ?
C12 C7 B1 129.1(2) . . ?
C8 C7 B1 116.7(2) . . ?
F8 C8 C9 116.6(2) . . ?
F8 C8 C7 119.3(3) . . ?
C9 C8 C7 124.0(3) . . ?
F9 C9 C8 120.6(3) . . ?
F9 C9 C10 120.3(3) . . ?
C8 C9 C10 119.1(2) . . ?
F10 C10 C11 119.8(3) . . ?
F10 C10 C9 120.4(2) . . ?
C11 C10 C9 119.9(3) . . ?
F11 C11 C10 119.5(3) . . ?
F11 C11 C12 121.4(2) . . ?
C10 C11 C12 119.0(3) . . ?
F12 C12 C11 116.1(2) . . ?
F12 C12 C7 119.9(2) . . ?
C11 C12 C7 123.9(2) . . ?
C14 C13 C18 119.7(3) . . ?
C14 C13 P1 120.1(2) . . ?
C18 C13 P1 120.1(2) . . ?
C13 C14 C15 119.9(3) . . ?
C13 C14 H14A 120.0 . . ?
C15 C14 H14A 120.0 . . ?
C16 C15 C14 120.1(3) . . ?
C16 C15 H15A 120.0 . . ?
C14 C15 H15A 120.0 . . ?
C17 C16 C15 120.3(3) . . ?
C17 C16 H16A 119.8 . . ?
C15 C16 H16A 119.8 . . ?
C16 C17 C18 119.9(3) . . ?
C16 C17 H17A 120.0 . . ?
C18 C17 H17A 120.0 . . ?
C13 C18 C17 120.0(3) . . ?
C13 C18 H18A 120.0 . . ?
C17 C18 H18A 120.0 . . ?
C20 C19 C24 119.9(3) . . ?
C20 C19 P1 118.2(2) . . ?
C24 C19 P1 121.9(2) . . ?
C21 C20 C19 120.1(3) . . ?
C21 C20 H20A 120.0 . . ?
C19 C20 H20A 120.0 . . ?
C20 C21 C22 120.1(3) . . ?
C20 C21 H21A 119.9 . . ?
C22 C21 H21A 119.9 . . ?
C23 C22 C21 120.4(3) . . ?
C23 C22 H22A 119.8 . . ?
C21 C22 H22A 119.8 . . ?
C22 C23 C24 119.9(3) . . ?
C22 C23 H23A 120.1 . . ?
C24 C23 H23A 120.1 . . ?
C19 C24 C23 119.6(3) . . ?
C19 C24 H24A 120.2 . . ?
C23 C24 H24A 120.2 . . ?

loop_
_geom_bond_atom_site_label_1
_geom_bond_atom_site_label_2
_geom_bond_distance
_geom_bond_site_symmetry_2
_geom_bond_publ_flag
P1 C19 1.805(3) . ?
P1 C13 1.805(3) . ?
P1 B1 1.964(3) . ?
P1 H2 1.31(3) . ?
B1 C1 1.612(4) . ?
B1 C7 1.617(4) . ?
B1 H1 1.12(3) . ?
C1 C2 1.386(4) . ?
C1 C6 1.384(4) . ?
C2 F2 1.356(3) . ?
C2 C3 1.380(4) . ?
C3 F3 1.345(3) . ?
C3 C4 1.376(4) . ?
C4 F4 1.341(3) . ?
C4 C5 1.370(4) . ?
C5 F5 1.345(3) . ?
C5 C6 1.385(4) . ?
C6 F6 1.360(3) . ?
C7 C12 1.389(4) . ?
C7 C8 1.390(4) . ?
C8 F8 1.351(3) . ?
C8 C9 1.376(4) . ?
C9 F9 1.344(3) . ?
C9 C10 1.377(4) . ?
C10 F10 1.345(3) . ?
C10 C11 1.372(4) . ?
C11 F11 1.345(3) . ?
C11 C12 1.383(4) . ?
C12 F12 1.355(3) . ?
C13 C14 1.382(4) . ?
C13 C18 1.388(4) . ?
C14 C15 1.392(4) . ?
C14 H14A 0.9300 . ?
C15 C16 1.376(5) . ?
C15 H15A 0.9300 . ?
C16 C17 1.378(4) . ?
C16 H16A 0.9300 . ?
C17 C18 1.389(4) . ?
C17 H17A 0.9300 . ?
C18 H18A 0.9300 . ?
C19 C20 1.384(4) . ?
C19 C24 1.393(4) . ?
C20 C21 1.380(4) . ?
C20 H20A 0.9300 . ?
C21 C22 1.381(4) . ?
C21 H21A 0.9300 . ?
C22 C23 1.379(4) . ?
C22 H22A 0.9300 . ?
C23 C24 1.392(4) . ?
C23 H23A 0.9300 . ?
C24 H24A 0.9300 . ?
